data_4513070
loop_
_publ_author_name
'Mittapalli, Sudhir'
'Mannava, M. K. Chaitanya'
'Khandavilli, U. B. Rao'
'Allu, Suryanarayana'
'Nangia, Ashwini'

_publ_section_title
;
 Soluble Salts and Cocrystals of Clotrimazole
;
_journal_issue 5
_journal_name_full 'Crystal Growth &amp; Design'
_journal_page_first 2493
_journal_paper_doi 10.1021/acs.cgd.5b00268
_journal_volume 15
_journal_year 2015
_chemical_formula_moiety 'C23 H17 Cl N2, C9 H7 O4, C7 H8 O'
_chemical_formula_sum 'C39 H32 Cl N2 O5'
_chemical_formula_weight 644.12
_chemical_melting_point 414
_chemical_name_common 'Clotrimazole-Caffeic acid-anisole'
_chemical_name_systematic 'Clotrimazole-Caffeic acid-anisole'
_space_group_IT_number 14
_symmetry_cell_setting monoclinic
_symmetry_space_group_name_Hall '-P 2ybc'
_symmetry_space_group_name_H-M 'P 1 21/c 1'
_atom_sites_solution_hydrogens geom
_atom_sites_solution_primary direct
_atom_sites_solution_secondary difmap
_audit_creation_method SHELXL-97
_cell_angle_alpha 90.00
_cell_angle_beta 96.028(2)
_cell_angle_gamma 90.00
_cell_formula_units_Z 4
_cell_length_a 12.4974(17)
_cell_length_b 14.527(2)
_cell_length_c 17.789(2)
_cell_measurement_reflns_used 5662
_cell_measurement_temperature 293(2)
_cell_measurement_theta_max 25.00
_cell_measurement_theta_min 1.64
_cell_volume 3211.7(7)
_computing_structure_refinement 'SHELXL-97 (Sheldrick, 1997)'
_computing_structure_solution 'SHELXS-97 (Sheldrick, 1990)'
_diffrn_ambient_temperature 293(2)
_diffrn_measured_fraction_theta_full 1.000
_diffrn_measured_fraction_theta_max 1.000
_diffrn_radiation_monochromator graphite
_diffrn_radiation_source 'fine-focus sealed tube'
_diffrn_radiation_type MoK\a
_diffrn_radiation_wavelength 0.71073
_diffrn_reflns_av_R_equivalents 0.0256
_diffrn_reflns_av_sigmaI/netI 0.0181
_diffrn_reflns_limit_h_max 14
_diffrn_reflns_limit_h_min -14
_diffrn_reflns_limit_k_max 17
_diffrn_reflns_limit_k_min -17
_diffrn_reflns_limit_l_max 21
_diffrn_reflns_limit_l_min -21
_diffrn_reflns_number 30355
_diffrn_reflns_theta_full 25.00
_diffrn_reflns_theta_max 25.00
_diffrn_reflns_theta_min 1.64
_exptl_absorpt_coefficient_mu 0.168
_exptl_crystal_colour colorless
_exptl_crystal_density_diffrn 1.332
_exptl_crystal_density_method 'not measured'
_exptl_crystal_description block
_exptl_crystal_F_000 1348
_exptl_crystal_size_max 0.33
_exptl_crystal_size_mid 0.33
_exptl_crystal_size_min 0.33
_refine_diff_density_max 0.489
_refine_diff_density_min -0.599
_refine_diff_density_rms 0.072
_refine_ls_extinction_method none
_refine_ls_goodness_of_fit_ref 1.087
_refine_ls_hydrogen_treatment mixed
_refine_ls_matrix_type full
_refine_ls_number_parameters 425
_refine_ls_number_reflns 5662
_refine_ls_number_restraints 0
_refine_ls_restrained_S_all 1.087
_refine_ls_R_factor_all 0.0840
_refine_ls_R_factor_gt 0.0754
_refine_ls_shift/su_max 0.000
_refine_ls_shift/su_mean 0.000
_refine_ls_structure_factor_coef Fsqd
_refine_ls_weighting_details 'calc w=1/[\s^2^(Fo^2^)+(0.1432P)^2^+1.8985P] where P=(Fo^2^+2Fc^2^)/3'
_refine_ls_weighting_scheme calc
_refine_ls_wR_factor_gt 0.2285
_refine_ls_wR_factor_ref 0.2375
_reflns_number_gt 4791
_reflns_number_total 5662
_reflns_threshold_expression >2sigma(I)
_cod_data_source_file cg5b00268_si_005.cif
_cod_data_source_block "'CLTCFA'"
_cod_original_sg_symbol_H-M 'P 21/c'
_cod_database_code 4513070

loop_
_symmetry_equiv_pos_as_xyz
'x, y, z'
'-x, y+1/2, -z+1/2'
'-x, -y, -z'
'x, -y-1/2, z-1/2'

loop_
_atom_site_label
_atom_site_type_symbol
_atom_site_fract_x
_atom_site_fract_y
_atom_site_fract_z
_atom_site_U_iso_or_equiv
_atom_site_adp_type
_atom_site_occupancy
_atom_site_symmetry_multiplicity
_atom_site_calc_flag
_atom_site_refinement_flags
Cl1 Cl 0.40904(10) 0.61360(8) 0.11746(7) 0.0948(4) Uani 1 1 d .
N1 N 0.28275(17) 0.41787(15) 0.08280(12) 0.0405(5) Uani 1 1 d .
N2 N 0.16735(19) 0.45740(18) -0.00987(14) 0.0509(6) Uani 1 1 d .
H2A H 0.1197 0.4885 -0.0375 0.061 Uiso 1 1 calc R
C9 C 0.3033(2) 0.31933(18) 0.19226(15) 0.0395(6) Uani 1 1 d .
C1 C 0.3413(2) 0.41152(18) 0.16065(14) 0.0388(6) Uani 1 1 d .
C17 C 0.3094(2) 0.4952(2) 0.20641(16) 0.0476(7) Uani 1 1 d .
C14 C 0.2113(2) 0.48167(19) 0.05758(16) 0.0428(6) Uani 1 1 d .
H14 H 0.1951 0.5347 0.0835 0.051 Uiso 1 1 calc R
C10 C 0.1947(2) 0.2953(2) 0.17977(19) 0.0512(7) Uani 1 1 d .
H10 H 0.1469 0.3341 0.1515 0.061 Uiso 1 1 calc R
C7 C 0.5293(3) 0.4253(2) 0.2250(2) 0.0588(8) Uani 1 1 d .
C15 C 0.2808(2) 0.3495(2) 0.02873(17) 0.0514(7) Uani 1 1 d .
H15 H 0.3213 0.2957 0.0316 0.062 Uiso 1 1 calc R
C11 C 0.1574(3) 0.2149(2) 0.2087(2) 0.0601(8) Uani 1 1 d .
H11 H 0.0848 0.2001 0.1997 0.072 Uiso 1 1 calc R
C18 C 0.2491(3) 0.4840(3) 0.26743(19) 0.0627(9) Uani 1 1 d .
H18 H 0.2271 0.4252 0.2796 0.075 Uiso 1 1 calc R
C12 C 0.2259(3) 0.1564(2) 0.2505(2) 0.0649(9) Uani 1 1 d .
H12 H 0.2002 0.1026 0.2705 0.078 Uiso 1 1 calc R
C8 C 0.3713(3) 0.2591(2) 0.2333(2) 0.0583(8) Uani 1 1 d .
H8 H 0.4443 0.2727 0.2417 0.070 Uiso 1 1 calc R
C2 C 0.4641(2) 0.41228(19) 0.15747(17) 0.0448(7) Uani 1 1 d .
C22 C 0.3408(3) 0.5854(2) 0.1909(2) 0.0659(9) Uani 1 1 d .
C3 C 0.5120(3) 0.3990(3) 0.0920(2) 0.0699(10) Uani 1 1 d .
H3 H 0.4699 0.3918 0.0460 0.084 Uiso 1 1 calc R
C16 C 0.2089(3) 0.3759(2) -0.02886(18) 0.0579(8) Uani 1 1 d .
H16 H 0.1910 0.3438 -0.0737 0.070 Uiso 1 1 calc R
C13 C 0.3328(3) 0.1785(3) 0.2623(2) 0.0743(11) Uani 1 1 d .
H13 H 0.3802 0.1389 0.2901 0.089 Uiso 1 1 calc R
C5 C 0.6869(3) 0.4083(3) 0.1630(4) 0.0930(15) Uani 1 1 d .
H5 H 0.7615 0.4059 0.1647 0.112 Uiso 1 1 calc R
C4 C 0.6243(3) 0.3965(4) 0.0951(3) 0.0937(14) Uani 1 1 d .
H4 H 0.6569 0.3869 0.0511 0.112 Uiso 1 1 calc R
C6 C 0.6401(3) 0.4235(3) 0.2271(3) 0.0772(12) Uani 1 1 d .
H6 H 0.6825 0.4327 0.2727 0.093 Uiso 1 1 calc R
C21 C 0.3108(5) 0.6593(3) 0.2345(3) 0.0977(17) Uani 1 1 d .
H21 H 0.3311 0.7189 0.2231 0.117 Uiso 1 1 calc R
C19 C 0.2211(4) 0.5576(4) 0.3101(3) 0.0915(14) Uani 1 1 d .
H19 H 0.1808 0.5476 0.3505 0.110 Uiso 1 1 calc R
C20 C 0.2513(5) 0.6442(4) 0.2943(4) 0.1095(19) Uani 1 1 d .
H20 H 0.2321 0.6933 0.3236 0.131 Uiso 1 1 calc R
O3 O 0.03440(17) 0.93915(13) 0.39904(11) 0.0494(5) Uani 1 1 d .
O1 O 0.0841(2) 0.73674(16) -0.06553(12) 0.0714(7) Uani 1 1 d .
H1A H 0.0798 0.6809 -0.0595 0.107 Uiso 1 1 calc R
O2 O 0.05477(17) 0.64035(13) 0.06294(11) 0.0491(5) Uani 1 1 d .
H2C H 0.0453 0.6189 0.1044 0.074 Uiso 1 1 calc R
O4 O 0.01465(19) 1.05683(15) 0.32163(11) 0.0548(6) Uani 1 1 d .
C24 C 0.0267(2) 0.97299(18) 0.33395(14) 0.0377(6) Uani 1 1 d .
C26 C 0.0403(2) 0.9354(2) 0.19996(16) 0.0460(6) Uani 1 1 d .
H26 H 0.0360 0.9986 0.1921 0.055 Uiso 1 1 calc R
C30 C 0.0735(3) 0.7801(2) 0.00061(16) 0.0524(7) Uani 1 1 d .
C29 C 0.0581(2) 0.73340(18) 0.06732(15) 0.0397(6) Uani 1 1 d .
C27 C 0.0522(2) 0.87919(19) 0.13335(16) 0.0461(7) Uani 1 1 d .
C28 C 0.0472(2) 0.78266(19) 0.13234(15) 0.0417(6) Uani 1 1 d .
H28 H 0.0362 0.7513 0.1765 0.050 Uiso 1 1 calc R
C25 C 0.0348(2) 0.90741(19) 0.26995(15) 0.0416(6) Uani 1 1 d .
H25 H 0.0361 0.8446 0.2799 0.050 Uiso 1 1 calc R
C31 C 0.0781(4) 0.8749(2) 0.0015(2) 0.0731(11) Uani 1 1 d .
H31 H 0.0879 0.9066 -0.0427 0.088 Uiso 1 1 calc R
C32 C 0.0683(4) 0.9236(2) 0.0673(2) 0.0679(10) Uani 1 1 d .
H32 H 0.0726 0.9876 0.0668 0.082 Uiso 1 1 calc R
O5 O 0.5427(5) 0.3407(4) 0.4279(4) 0.167(2) Uani 1 1 d .
C36 C 0.2809(14) 0.3953(8) 0.5360(13) 0.263(13) Uani 1 1 d .
H36 H 0.2198 0.4106 0.5591 0.315 Uiso 1 1 calc R
C33 C 0.4585(6) 0.3578(4) 0.4723(3) 0.1121(18) Uani 1 1 d .
C37 C 0.2710(10) 0.3697(9) 0.4608(9) 0.214(7) Uani 1 1 d .
H37 H 0.2045 0.3655 0.4322 0.257 Uiso 1 1 calc R
C38 C 0.3620(7) 0.3516(6) 0.4321(4) 0.138(2) Uani 1 1 d .
H38 H 0.3589 0.3337 0.3817 0.166 Uiso 1 1 calc R
C34 C 0.4694(13) 0.3823(5) 0.5450(4) 0.198(6) Uani 1 1 d .
H34 H 0.5373 0.3877 0.5715 0.237 Uiso 1 1 calc R
C35 C 0.3836(16) 0.3986(6) 0.5784(6) 0.232(9) Uani 1 1 d .
H35 H 0.3896 0.4122 0.6298 0.278 Uiso 1 1 calc R
C39 C 0.6512(8) 0.3428(7) 0.4630(8) 0.248(7) Uani 1 1 d .
H39A H 0.7001 0.3381 0.4250 0.372 Uiso 1 1 calc R
H39B H 0.6627 0.2920 0.4975 0.372 Uiso 1 1 calc R
H39C H 0.6637 0.3995 0.4902 0.372 Uiso 1 1 calc R
C1A C 0.5165(4) 0.4260(4) 0.2992(3) 0.1031(16) Uani 1 1 d .

loop_
_atom_site_aniso_label
_atom_site_aniso_U_11
_atom_site_aniso_U_22
_atom_site_aniso_U_33
_atom_site_aniso_U_23
_atom_site_aniso_U_13
_atom_site_aniso_U_12
Cl1 0.0987(8) 0.0687(7) 0.1130(9) 0.0230(6) -0.0073(7) -0.0246(5)
N1 0.0354(11) 0.0420(12) 0.0425(12) 0.0030(9) -0.0034(9) 0.0002(9)
N2 0.0448(13) 0.0580(15) 0.0470(14) 0.0130(11) -0.0084(10) -0.0009(11)
C9 0.0406(14) 0.0379(14) 0.0398(14) -0.0004(10) 0.0035(10) 0.0013(10)
C1 0.0372(13) 0.0404(14) 0.0371(13) 0.0034(10) -0.0039(10) 0.0017(10)
C17 0.0456(15) 0.0428(15) 0.0511(16) -0.0035(12) -0.0106(12) 0.0060(12)
C14 0.0378(13) 0.0416(14) 0.0472(15) 0.0088(11) -0.0033(11) -0.0018(11)
C10 0.0382(14) 0.0484(16) 0.0680(19) 0.0059(14) 0.0108(13) 0.0046(12)
C7 0.0542(18) 0.0499(17) 0.067(2) 0.0102(15) -0.0183(15) -0.0092(14)
C15 0.0514(16) 0.0540(17) 0.0473(16) -0.0061(13) -0.0025(12) 0.0061(13)
C11 0.0462(16) 0.0543(18) 0.083(2) -0.0014(16) 0.0202(16) -0.0070(14)
C18 0.0567(19) 0.068(2) 0.062(2) -0.0168(16) 0.0023(15) 0.0071(15)
C12 0.073(2) 0.0497(18) 0.074(2) 0.0122(16) 0.0150(17) -0.0088(16)
C8 0.0480(16) 0.0495(17) 0.074(2) 0.0162(15) -0.0114(14) -0.0048(13)
C2 0.0357(14) 0.0418(14) 0.0552(17) 0.0088(12) -0.0032(12) -0.0029(11)
C22 0.069(2) 0.0437(17) 0.078(2) -0.0008(15) -0.0252(17) -0.0045(15)
C3 0.0470(18) 0.093(3) 0.070(2) -0.0014(19) 0.0116(16) -0.0085(17)
C16 0.0607(19) 0.068(2) 0.0430(16) -0.0041(14) -0.0062(13) 0.0009(15)
C13 0.074(2) 0.054(2) 0.089(3) 0.0277(18) -0.0197(19) -0.0043(17)
C5 0.0329(17) 0.081(3) 0.161(5) 0.015(3) -0.009(2) -0.0085(17)
C4 0.052(2) 0.116(4) 0.117(4) -0.003(3) 0.028(2) -0.007(2)
C6 0.054(2) 0.063(2) 0.106(3) 0.014(2) -0.028(2) -0.0123(17)
C21 0.116(4) 0.042(2) 0.123(4) -0.015(2) -0.045(3) 0.003(2)
C19 0.083(3) 0.099(4) 0.092(3) -0.048(3) 0.006(2) 0.016(2)
C20 0.108(4) 0.090(4) 0.123(5) -0.057(3) -0.022(3) 0.027(3)
O3 0.0640(13) 0.0452(11) 0.0375(10) -0.0032(8) -0.0024(9) -0.0016(9)
O1 0.128(2) 0.0488(12) 0.0428(12) -0.0061(9) 0.0329(13) -0.0097(13)
O2 0.0687(13) 0.0387(10) 0.0418(10) -0.0017(8) 0.0142(9) -0.0003(9)
O4 0.0785(15) 0.0481(12) 0.0391(11) -0.0014(8) 0.0124(10) -0.0020(10)
C24 0.0333(12) 0.0425(15) 0.0374(14) -0.0046(11) 0.0039(10) -0.0047(10)
C26 0.0509(16) 0.0415(14) 0.0460(16) -0.0049(12) 0.0069(12) -0.0019(12)
C30 0.074(2) 0.0449(16) 0.0412(15) -0.0055(12) 0.0187(14) -0.0041(14)
C29 0.0405(13) 0.0386(14) 0.0404(14) -0.0026(11) 0.0054(10) -0.0019(10)
C27 0.0514(16) 0.0425(15) 0.0450(15) -0.0065(12) 0.0079(12) -0.0021(12)
C28 0.0454(14) 0.0465(15) 0.0337(13) -0.0007(11) 0.0060(11) -0.0028(11)
C25 0.0388(13) 0.0391(14) 0.0467(15) -0.0007(11) 0.0029(11) -0.0036(11)
C31 0.125(3) 0.0487(19) 0.0513(19) 0.0013(14) 0.036(2) -0.0082(19)
C32 0.112(3) 0.0389(16) 0.057(2) -0.0040(14) 0.0290(19) -0.0075(17)
O5 0.146(5) 0.159(5) 0.195(5) -0.050(4) 0.014(4) 0.007(4)
C36 0.297(19) 0.096(6) 0.44(3) 0.112(13) 0.24(2) 0.083(10)
C33 0.160(6) 0.081(3) 0.093(4) 0.000(3) 0.002(4) 0.015(3)
C37 0.163(9) 0.191(11) 0.292(15) 0.176(12) 0.041(10) 0.031(8)
C38 0.143(6) 0.172(7) 0.099(4) 0.055(4) 0.012(4) 0.004(5)
C34 0.438(18) 0.078(4) 0.074(4) -0.002(3) 0.013(7) -0.036(7)
C35 0.51(3) 0.082(5) 0.133(8) -0.008(5) 0.164(13) -0.005(10)
C39 0.128(7) 0.141(7) 0.45(2) -0.013(10) -0.080(10) -0.011(6)
C1A 0.087(3) 0.127(4) 0.093(3) -0.007(3) -0.002(3) -0.022(3)

loop_
_atom_type_symbol
_atom_type_description
_atom_type_scat_dispersion_real
_atom_type_scat_dispersion_imag
_atom_type_scat_source
C C 0.0033 0.0016 'International Tables Vol C Tables 4.2.6.8 and 6.1.1.4'
Cl Cl 0.1484 0.1585 'International Tables Vol C Tables 4.2.6.8 and 6.1.1.4'
N N 0.0061 0.0033 'International Tables Vol C Tables 4.2.6.8 and 6.1.1.4'
O O 0.0106 0.0060 'International Tables Vol C Tables 4.2.6.8 and 6.1.1.4'
H H 0.0000 0.0000 'International Tables Vol C Tables 4.2.6.8 and 6.1.1.4'

loop_
_geom_angle_atom_site_label_1
_geom_angle_atom_site_label_2
_geom_angle_atom_site_label_3
_geom_angle
C14 N1 C15 107.7(2)
C14 N1 C1 126.8(2)
C15 N1 C1 124.8(2)
C14 N2 C16 109.2(2)
C14 N2 H2A 125.4
C16 N2 H2A 125.4
C8 C9 C10 117.5(3)
C8 C9 C1 123.2(2)
C10 C9 C1 119.3(2)
N1 C1 C17 108.2(2)
N1 C1 C2 110.9(2)
C17 C1 C2 109.1(2)
N1 C1 C9 104.5(2)
C17 C1 C9 112.7(2)
C2 C1 C9 111.4(2)
C18 C17 C22 116.5(3)
C18 C17 C1 120.7(3)
C22 C17 C1 122.7(3)
N2 C14 N1 108.8(3)
N2 C14 H14 125.6
N1 C14 H14 125.6
C11 C10 C9 121.0(3)
C11 C10 H10 119.5
C9 C10 H10 119.5
C1A C7 C6 101.3(4)
C1A C7 C2 136.7(4)
C6 C7 C2 121.0(4)
C16 C15 N1 106.7(3)
C16 C15 H15 126.7
N1 C15 H15 126.7
C12 C11 C10 120.8(3)
C12 C11 H11 119.6
C10 C11 H11 119.6
C19 C18 C17 121.9(4)
C19 C18 H18 119.1
C17 C18 H18 119.1
C13 C12 C11 118.9(3)
C13 C12 H12 120.6
C11 C12 H12 120.6
C9 C8 C13 121.1(3)
C9 C8 H8 119.5
C13 C8 H8 119.5
C3 C2 C7 118.8(3)
C3 C2 C1 123.5(3)
C7 C2 C1 117.7(3)
C21 C22 C17 120.8(4)
C21 C22 Cl1 115.5(4)
C17 C22 Cl1 123.6(3)
C2 C3 C4 119.5(4)
C2 C3 H3 120.2
C4 C3 H3 120.2
C15 C16 N2 107.6(3)
C15 C16 H16 126.2
N2 C16 H16 126.2
C12 C13 C8 120.8(3)
C12 C13 H13 119.6
C8 C13 H13 119.6
C6 C5 C4 120.2(4)
C6 C5 H5 119.9
C4 C5 H5 119.9
C5 C4 C3 120.4(4)
C5 C4 H4 119.8
C3 C4 H4 119.8
C5 C6 C7 120.0(4)
C5 C6 H6 120.0
C7 C6 H6 120.0
C20 C21 C22 120.3(4)
C20 C21 H21 119.9
C22 C21 H21 119.9
C20 C19 C18 121.0(5)
C20 C19 H19 119.5
C18 C19 H19 119.5
C19 C20 C21 119.6(4)
C19 C20 H20 120.2
C21 C20 H20 120.2
C30 O1 H1A 109.5
C29 O2 H2C 109.5
O4 C24 O3 122.9(2)
O4 C24 C25 120.4(2)
O3 C24 C25 116.7(2)
C25 C26 C27 127.9(3)
C25 C26 H26 116.0
C27 C26 H26 116.0
O1 C30 C31 117.8(3)
O1 C30 C29 123.2(3)
C31 C30 C29 119.0(3)
O2 C29 C28 124.1(2)
O2 C29 C30 116.2(2)
C28 C29 C30 119.7(2)
C32 C27 C28 118.0(3)
C32 C27 C26 117.9(3)
C28 C27 C26 124.1(3)
C29 C28 C27 121.4(2)
C29 C28 H28 119.3
C27 C28 H28 119.3
C26 C25 C24 122.5(3)
C26 C25 H25 118.8
C24 C25 H25 118.8
C30 C31 C32 120.9(3)
C30 C31 H31 119.6
C32 C31 H31 119.6
C27 C32 C31 121.1(3)
C27 C32 H32 119.4
C31 C32 H32 119.4
C33 O5 C39 118.8(8)
C37 C36 C35 120.5(13)
C37 C36 H36 119.8
C35 C36 H36 119.8
C34 C33 C38 122.1(10)
C34 C33 O5 125.9(9)
C38 C33 O5 111.9(6)
C38 C37 C36 115.8(14)
C38 C37 H37 122.1
C36 C37 H37 122.1
C37 C38 C33 122.9(10)
C37 C38 H38 118.5
C33 C38 H38 118.5
C35 C34 C33 119.1(13)
C35 C34 H34 120.5
C33 C34 H34 120.5
C34 C35 C36 119.6(12)
C34 C35 H35 120.2
C36 C35 H35 120.2
O5 C39 H39A 109.5
O5 C39 H39B 109.5
H39A C39 H39B 109.5
O5 C39 H39C 109.5
H39A C39 H39C 109.5
H39B C39 H39C 109.5

loop_
_geom_bond_atom_site_label_1
_geom_bond_atom_site_label_2
_geom_bond_distance
Cl1 C22 1.684(5)
N1 C14 1.332(3)
N1 C15 1.381(4)
N1 C1 1.499(3)
N2 C14 1.314(4)
N2 C16 1.349(4)
N2 H2A 0.8600
C9 C8 1.375(4)
C9 C10 1.395(4)
C9 C1 1.546(4)
C1 C17 1.538(4)
C1 C2 1.543(4)
C17 C18 1.395(5)
C17 C22 1.405(5)
C14 H14 0.9300
C10 C11 1.378(4)
C10 H10 0.9300
C7 C1A 1.347(6)
C7 C6 1.381(5)
C7 C2 1.392(4)
C15 C16 1.346(4)
C15 H15 0.9300
C11 C12 1.369(5)
C11 H11 0.9300
C18 C19 1.378(5)
C18 H18 0.9300
C12 C13 1.368(5)
C12 H12 0.9300
C8 C13 1.387(5)
C8 H8 0.9300
C2 C3 1.378(5)
C22 C21 1.397(6)
C3 C4 1.400(5)
C3 H3 0.9300
C16 H16 0.9300
C13 H13 0.9300
C5 C6 1.354(7)
C5 C4 1.379(7)
C5 H5 0.9300
C4 H4 0.9300
C6 H6 0.9300
C21 C20 1.378(9)
C21 H21 0.9300
C19 C20 1.352(9)
C19 H19 0.9300
C20 H20 0.9300
O3 C24 1.252(3)
O1 C30 1.353(3)
O1 H1A 0.8200
O2 C29 1.354(3)
O2 H2C 0.8200
O4 C24 1.244(3)
C24 C25 1.496(4)
C26 C25 1.318(4)
C26 C27 1.459(4)
C26 H26 0.9300
C30 C31 1.379(5)
C30 C29 1.397(4)
C29 C28 1.379(4)
C27 C32 1.373(4)
C27 C28 1.404(4)
C28 H28 0.9300
C25 H25 0.9300
C31 C32 1.385(5)
C31 H31 0.9300
C32 H32 0.9300
O5 C33 1.404(8)
O5 C39 1.433(9)
C36 C37 1.38(2)
C36 C35 1.42(2)
C36 H36 0.9300
C33 C34 1.335(9)
C33 C38 1.339(10)
C37 C38 1.321(14)
C37 H37 0.9300
C38 H38 0.9300
C34 C35 1.300(18)
C34 H34 0.9300
C35 H35 0.9300
C39 H39A 0.9600
C39 H39B 0.9600
C39 H39C 0.9600
